data_1534484
loop_
_publ_author_name
'Aksel'rud, L.G.'
'Bodak, O.I.'
'Aslan, A.N.'
'Marusin, E.P.'
'Mazus, M.D.'

_publ_section_title
;
 Crystal structure of Th2Ru6C5
;
_journal_name_full Kristallografiya
_journal_page_first 199
_journal_page_last 201
_journal_volume 35
_journal_year 1990
_chemical_formula_sum 'C5 Ru6 Th2'
_chemical_name_systematic 'Th2 Ru6 C5'
_space_group_IT_number 127
_symmetry_space_group_name_Hall '-P 4 2ab'
_symmetry_space_group_name_H-M 'P 4/m b m'
_cell_angle_alpha 90
_cell_angle_beta 90
_cell_angle_gamma 90
_cell_formula_units_Z 2
_cell_length_a 9.113
_cell_length_b 9.113
_cell_length_c 4.186
_cell_volume 347.634
_citation_journal_id_ASTM KRISAJ
_cod_data_source_file Akselrud_KRISAJ_1990_958.cif
_cod_data_source_block C5Ru6Th2
_cod_original_cell_volume 347.6338
_cod_database_code 1534484

loop_
_symmetry_equiv_pos_as_xyz
x,y,z
-y,x,z
-x,-y,z
y,-x,z
x+1/2,-y+1/2,-z
y+1/2,x+1/2,-z
-x+1/2,y+1/2,-z
-y+1/2,-x+1/2,-z
-x,-y,-z
y,-x,-z
x,y,-z
-y,x,-z
-x-1/2,y-1/2,z
-y-1/2,-x-1/2,z
x-1/2,-y-1/2,z
y-1/2,x-1/2,z

loop_
_atom_site_label
_atom_site_type_symbol
_atom_site_fract_x
_atom_site_fract_y
_atom_site_fract_z
_atom_site_occupancy
_atom_site_U_iso_or_equiv
C2 C-4 0.131 0.631 0.181 1 0.0
Ru3 Ru+2 0.2113 0.0708 0.5 1 0.0
Th1 Th+4 0.3263 0.8263 0 1 0.0
Ru1 Ru+2 0 0.5 0.5 1 0.0
Ru2 Ru+2 0 0 0 1 0.0
C1 C-4 0 0 0.5 1 0.0
